data_7709339
loop_
_publ_author_name
'Gr\"utzmacher, Hansj\"org'
'Le Corre, Gr\'egoire'

_publ_section_title
;
 Simple conversion of trisodium phosphide, Na3P, into silyl- and
 cyanophosphides and structure of a terminal silver phosphide
;
_journal_name_full 'Dalton Transactions'
_journal_paper_doi 10.1039/D1DT04223H
_journal_year 2022
_chemical_formula_moiety '0.08(C24 H20 P), 0.08(Cl6 P Si2)'
_chemical_formula_sum 'C1.81 H1.51 Cl0.45 P0.15 Si0.15'
_chemical_formula_weight 48.24
_chemical_melting_point 413
_chemical_name_systematic 'Bis(trichlorosilyl)phoshanide tetraphenylphosphonium salt'
_space_group_crystal_system monoclinic
_space_group_IT_number 14
_space_group_name_Hall '-P 2yn'
_space_group_name_H-M_alt 'P 1 21/n 1'
_atom_sites_solution_hydrogens geom
_audit_creation_date 2021-08-11
_audit_creation_method
;
Olex2 1.2
(compiled 2018.05.29 svn.r3508 for OlexSys, GUI svn.r5506)
;
_audit_update_record
;
2021-12-06 deposited with the CCDC.	2022-01-19 downloaded from the CCDC.
;
_cell_angle_alpha 90
_cell_angle_beta 100.5010(10)
_cell_angle_gamma 90
_cell_formula_units_Z 53
_cell_length_a 13.2251(5)
_cell_length_b 14.2041(5)
_cell_length_c 15.3777(5)
_cell_measurement_reflns_used 9860
_cell_measurement_temperature 100
_cell_measurement_theta_max 29.94
_cell_measurement_theta_min 2.36
_cell_volume 2840.33(17)
_computing_cell_refinement 'SAINT V8.38A (?, 2016)'
_computing_data_reduction 'SAINT V8.38A (?, 2016)'
_computing_molecular_graphics 'Olex2 (Dolomanov et al., 2009)'
_computing_publication_material 'Olex2 (Dolomanov et al., 2009)'
_computing_structure_refinement 'XL (Sheldrick, 2008)'
_computing_structure_solution 'XT (Sheldrick, 2015)'
_diffrn_ambient_temperature 100.02
_diffrn_measured_fraction_theta_full 0.999
_diffrn_measured_fraction_theta_max 0.982
_diffrn_measurement_device_type 'Bruker APEX-II CCD'
_diffrn_measurement_method '\f and \w scans'
_diffrn_radiation_type MoK\a
_diffrn_radiation_wavelength 0.71073
_diffrn_reflns_av_R_equivalents 0.0697
_diffrn_reflns_av_unetI/netI 0.0408
_diffrn_reflns_Laue_measured_fraction_full 0.999
_diffrn_reflns_Laue_measured_fraction_max 0.982
_diffrn_reflns_limit_h_max 18
_diffrn_reflns_limit_h_min -18
_diffrn_reflns_limit_k_max 19
_diffrn_reflns_limit_k_min -20
_diffrn_reflns_limit_l_max 21
_diffrn_reflns_limit_l_min -21
_diffrn_reflns_number 68524
_diffrn_reflns_point_group_measured_fraction_full 0.999
_diffrn_reflns_point_group_measured_fraction_max 0.982
_diffrn_reflns_theta_full 25.242
_diffrn_reflns_theta_max 30.074
_diffrn_reflns_theta_min 2.357
_exptl_absorpt_coefficient_mu 0.816
_exptl_absorpt_correction_T_max 0.7460
_exptl_absorpt_correction_T_min 0.6729
_exptl_absorpt_correction_type multi-scan
_exptl_absorpt_process_details
'SADABS-2016/2 (Bruker,2016/2) was used for absorption correction. wR2(int) was 0.0770 before and 0.0651 after correction. The Ratio of minimum to maximum transmission is 0.9020. The \l/2 correction factor is Not present.'
_exptl_crystal_colour 'clear colourless'
_exptl_crystal_colour_lustre clear
_exptl_crystal_colour_primary colourless
_exptl_crystal_density_diffrn 1.495
_exptl_crystal_description block
_exptl_crystal_F_000 1296
_exptl_crystal_size_max 0.22
_exptl_crystal_size_mid 0.16
_exptl_crystal_size_min 0.14
_refine_diff_density_max 0.555
_refine_diff_density_min -0.522
_refine_diff_density_rms 0.087
_refine_ls_extinction_method none
_refine_ls_goodness_of_fit_ref 1.076
_refine_ls_hydrogen_treatment constr
_refine_ls_matrix_type full
_refine_ls_number_parameters 307
_refine_ls_number_reflns 8192
_refine_ls_number_restraints 0
_refine_ls_restrained_S_all 1.076
_refine_ls_R_factor_all 0.0631
_refine_ls_R_factor_gt 0.0366
_refine_ls_shift/su_max 0.001
_refine_ls_shift/su_mean 0.000
_refine_ls_structure_factor_coef Fsqd
_refine_ls_weighting_details 'w=1/[\s^2^(Fo^2^)+(0.0201P)^2^+3.3189P] where P=(Fo^2^+2Fc^2^)/3'
_refine_ls_weighting_scheme calc
_refine_ls_wR_factor_gt 0.0700
_refine_ls_wR_factor_ref 0.0811
_reflns_Friedel_coverage 0.000
_reflns_number_gt 6271
_reflns_number_total 8192
_reflns_threshold_expression 'I > 2\s(I)'
_cod_data_source_file d1dt04223h2.cif
_cod_data_source_block glc20963_0m
_cod_database_code 7709339
_shelx_shelxl_version_number 2018/3
_shelx_space_group_comment
;
The symmetry employed for this shelxl refinement is uniquely defined
by the following loop, which should always be used as a source of
symmetry information in preference to the above space-group names.
They are only intended as comments.
;
_shelx_estimated_absorpt_t_max 0.894
_shelx_estimated_absorpt_t_min 0.841
_olex2_refinement_description
;
1. Fixed Uiso
 At 1.2 times of:
  All C(H) groups
2.a Aromatic/amide H refined with riding coordinates:
 C0F(H0F), C0G(H0G), C0H(H0H), C0I(H0I), C0J(H0J), C0K(H0K), C0L(H0L),
 C0M(H0M), C0N(H0N), C0O(H0O), C0P(H0P), C0Q(H0Q), C0R(H0R), C0S(H0S), C0T(H0T),
  C0U(H0U), C0V(H0V), C0W(H0W), C0X(H0X), C0Y(H0Y)
;
_olex2_submission_special_instructions 'No special instructions were received'

loop_
_space_group_symop_operation_xyz
'x, y, z'
'-x+1/2, y+1/2, -z+1/2'
'-x, -y, -z'
'x-1/2, -y-1/2, z-1/2'

loop_
_atom_site_label
_atom_site_type_symbol
_atom_site_fract_x
_atom_site_fract_y
_atom_site_fract_z
_atom_site_U_iso_or_equiv
_atom_site_adp_type
_atom_site_occupancy
_atom_site_site_symmetry_order
_atom_site_calc_flag
_atom_site_refinement_flags_posn
_atom_site_refinement_flags_adp
_atom_site_refinement_flags_occupancy
_atom_site_disorder_assembly
_atom_site_disorder_group
P001 P 0.85103(3) 0.29876(3) 0.64597(3) 0.01180(9) Uani 1 1 d . . . . .
Cl00 Cl 0.51420(4) 0.41660(4) 0.90741(3) 0.02230(10) Uani 1 1 d . . . . .
Cl1 Cl 0.32692(4) 0.49105(3) 0.75881(3) 0.02217(10) Uani 1 1 d . . . . .
Cl2 Cl 0.56133(4) 0.53655(4) 0.73877(3) 0.02530(11) Uani 1 1 d . . . . .
Cl3 Cl 0.29431(4) 0.22918(4) 0.81295(3) 0.02545(11) Uani 1 1 d . . . . .
P006 P 0.48623(4) 0.31106(3) 0.68811(3) 0.01601(10) Uani 1 1 d . . . . .
Cl4 Cl 0.40461(4) 0.08358(4) 0.69299(3) 0.02567(11) Uani 1 1 d . . . . .
Si00 Si 0.47003(4) 0.42930(4) 0.77203(3) 0.01388(10) Uani 1 1 d . . . . .
Si1 Si 0.42992(4) 0.20601(4) 0.76769(3) 0.01624(11) Uani 1 1 d . . . . .
Cl5 Cl 0.52816(5) 0.16229(4) 0.88011(4) 0.03454(14) Uani 1 1 d . . . . .
C0B C 0.97678(14) 0.30578(13) 0.61839(12) 0.0151(3) Uani 1 1 d . . . . .
C0C C 0.77286(14) 0.39603(13) 0.59886(12) 0.0143(3) Uani 1 1 d . . . . .
C0D C 0.86336(14) 0.30296(12) 0.76451(12) 0.0138(3) Uani 1 1 d . . . . .
C0E C 0.78738(13) 0.19290(12) 0.60176(12) 0.0130(3) Uani 1 1 d . . . . .
C0F C 0.80555(15) 0.15859(13) 0.52063(12) 0.0168(4) Uani 1 1 d . . . . .
H0F H 0.857275 0.186401 0.493475 0.020 Uiso 1 1 calc R . . . .
C0G C 0.71150(14) 0.15166(13) 0.64178(12) 0.0166(4) Uani 1 1 d . . . . .
H0G H 0.699208 0.174659 0.696923 0.020 Uiso 1 1 calc R . . . .
C0H C 1.03608(15) 0.22408(14) 0.61759(13) 0.0188(4) Uani 1 1 d . . . . .
H0H H 1.007511 0.164091 0.625871 0.023 Uiso 1 1 calc R . . . .
C0I C 0.77653(14) 0.32151(13) 0.80209(12) 0.0155(4) Uani 1 1 d . . . . .
H0I H 0.712351 0.334962 0.765260 0.019 Uiso 1 1 calc R . . . .
C0J C 1.01866(15) 0.39409(14) 0.60575(13) 0.0192(4) Uani 1 1 d . . . . .
H0J H 0.978167 0.449356 0.605529 0.023 Uiso 1 1 calc R . . . .
C0K C 0.95823(15) 0.28475(14) 0.81866(13) 0.0190(4) Uani 1 1 d . . . . .
H0K H 1.017329 0.272682 0.793352 0.023 Uiso 1 1 calc R . . . .
C0L C 0.67176(16) 0.04357(14) 0.51959(13) 0.0202(4) Uani 1 1 d . . . . .
H0L H 0.631651 -0.006962 0.491209 0.024 Uiso 1 1 calc R . . . .
C0M C 0.78386(16) 0.48449(14) 0.63932(13) 0.0199(4) Uani 1 1 d . . . . .
H0M H 0.831540 0.493347 0.692875 0.024 Uiso 1 1 calc R . . . .
C0N C 0.74781(16) 0.08384(14) 0.47997(13) 0.0206(4) Uani 1 1 d . . . . .
H0N H 0.760262 0.060209 0.425098 0.025 Uiso 1 1 calc R . . . .
C0O C 0.70284(15) 0.38351(14) 0.52013(13) 0.0193(4) Uani 1 1 d . . . . .
H0O H 0.695992 0.323684 0.492042 0.023 Uiso 1 1 calc R . . . .
C0P C 0.78472(16) 0.32014(14) 0.89332(13) 0.0195(4) Uani 1 1 d . . . . .
H0P H 0.725905 0.332171 0.919018 0.023 Uiso 1 1 calc R . . . .
C0Q C 0.65411(15) 0.07688(14) 0.60052(13) 0.0193(4) Uani 1 1 d . . . . .
H0Q H 0.602727 0.048463 0.627675 0.023 Uiso 1 1 calc R . . . .
C0R C 0.72445(16) 0.55945(14) 0.60057(14) 0.0226(4) Uani 1 1 d . . . . .
H0R H 0.732536 0.619960 0.627247 0.027 Uiso 1 1 calc R . . . .
C0S C 0.64302(16) 0.45903(15) 0.48285(14) 0.0241(4) Uani 1 1 d . . . . .
H0S H 0.594834 0.450582 0.429525 0.029 Uiso 1 1 calc R . . . .
C0T C 1.13706(15) 0.23161(16) 0.60457(13) 0.0224(4) Uani 1 1 d . . . . .
H0T H 1.177543 0.176546 0.603343 0.027 Uiso 1 1 calc R . . . .
C0U C 0.87857(16) 0.30125(13) 0.94702(13) 0.0208(4) Uani 1 1 d . . . . .
H0U H 0.883650 0.299768 1.009427 0.025 Uiso 1 1 calc R . . . .
C0V C 1.12039(15) 0.40031(16) 0.59346(14) 0.0237(4) Uani 1 1 d . . . . .
H0V H 1.149535 0.460037 0.585159 0.028 Uiso 1 1 calc R . . . .
C0W C 1.17886(15) 0.31955(17) 0.59336(13) 0.0251(4) Uani 1 1 d . . . . .
H0W H 1.248299 0.324273 0.585552 0.030 Uiso 1 1 calc R . . . .
C0X C 0.65369(16) 0.54638(15) 0.52341(14) 0.0225(4) Uani 1 1 d . . . . .
H0X H 0.612232 0.597567 0.498144 0.027 Uiso 1 1 calc R . . . .
C0Y C 0.96518(16) 0.28448(14) 0.91017(13) 0.0226(4) Uani 1 1 d . . . . .
H0Y H 1.029478 0.272759 0.947508 0.027 Uiso 1 1 calc R . . . .

loop_
_atom_site_aniso_label
_atom_site_aniso_U_11
_atom_site_aniso_U_22
_atom_site_aniso_U_33
_atom_site_aniso_U_23
_atom_site_aniso_U_13
_atom_site_aniso_U_12
P001 0.0125(2) 0.0115(2) 0.0111(2) 0.00049(16) 0.00132(16) 0.00007(16)
Cl00 0.0261(2) 0.0264(2) 0.0134(2) -0.00265(18) 0.00088(18) 0.00150(19)
Cl1 0.0177(2) 0.0236(2) 0.0253(2) -0.00066(19) 0.00417(18) 0.00656(18)
Cl2 0.0274(2) 0.0217(2) 0.0290(3) -0.0029(2) 0.0110(2) -0.00979(19)
Cl3 0.0286(3) 0.0297(3) 0.0209(2) -0.0044(2) 0.0120(2) -0.0043(2)
P006 0.0161(2) 0.0173(2) 0.0145(2) -0.00321(18) 0.00261(18) -0.00023(18)
Cl4 0.0295(3) 0.0210(2) 0.0283(3) -0.0120(2) 0.0099(2) -0.0089(2)
Si00 0.0139(2) 0.0137(2) 0.0141(2) -0.00115(18) 0.00278(18) -0.00069(18)
Si1 0.0185(2) 0.0151(2) 0.0139(2) -0.00243(19) -0.00038(19) -0.00085(19)
Cl5 0.0448(3) 0.0209(3) 0.0294(3) 0.0054(2) -0.0159(2) 0.0011(2)
C0B 0.0139(8) 0.0183(9) 0.0127(8) -0.0007(7) 0.0010(7) -0.0015(7)
C0C 0.0149(8) 0.0146(8) 0.0140(8) 0.0033(7) 0.0038(7) 0.0003(7)
C0D 0.0192(9) 0.0103(8) 0.0118(8) -0.0004(6) 0.0021(7) -0.0008(7)
C0E 0.0141(8) 0.0109(8) 0.0132(8) 0.0005(6) 0.0004(6) 0.0013(6)
C0F 0.0204(9) 0.0164(9) 0.0146(8) -0.0002(7) 0.0057(7) -0.0009(7)
C0G 0.0188(9) 0.0164(9) 0.0153(8) -0.0008(7) 0.0049(7) -0.0005(7)
C0H 0.0176(9) 0.0195(9) 0.0191(9) 0.0028(7) 0.0026(7) 0.0009(7)
C0I 0.0175(9) 0.0148(8) 0.0135(8) -0.0003(7) 0.0010(7) 0.0010(7)
C0J 0.0188(9) 0.0193(9) 0.0194(9) -0.0006(7) 0.0031(7) -0.0041(7)
C0K 0.0181(9) 0.0203(9) 0.0168(9) -0.0025(7) -0.0015(7) 0.0016(7)
C0L 0.0260(10) 0.0138(9) 0.0191(9) -0.0024(7) -0.0008(8) -0.0028(7)
C0M 0.0245(10) 0.0173(9) 0.0171(9) 0.0009(7) 0.0017(8) 0.0016(8)
C0N 0.0282(10) 0.0191(9) 0.0150(9) -0.0044(7) 0.0055(8) -0.0009(8)
C0O 0.0194(9) 0.0185(9) 0.0186(9) 0.0012(7) -0.0006(7) 0.0002(7)
C0P 0.0273(10) 0.0161(9) 0.0166(9) -0.0007(7) 0.0075(8) -0.0003(7)
C0Q 0.0194(9) 0.0184(9) 0.0206(9) 0.0005(7) 0.0053(8) -0.0038(7)
C0R 0.0313(11) 0.0149(9) 0.0232(10) 0.0036(8) 0.0092(9) 0.0040(8)
C0S 0.0208(10) 0.0287(11) 0.0208(10) 0.0074(8) -0.0017(8) 0.0030(8)
C0T 0.0164(9) 0.0298(11) 0.0206(10) 0.0033(8) 0.0025(8) 0.0051(8)
C0U 0.0342(11) 0.0151(9) 0.0115(8) -0.0005(7) -0.0002(8) -0.0009(8)
C0V 0.0189(9) 0.0296(11) 0.0216(10) -0.0007(8) 0.0014(8) -0.0100(8)
C0W 0.0132(9) 0.0416(13) 0.0193(10) 0.0032(9) 0.0001(7) -0.0031(8)
C0X 0.0222(10) 0.0214(10) 0.0251(10) 0.0119(8) 0.0077(8) 0.0079(8)
C0Y 0.0260(10) 0.0202(10) 0.0174(9) -0.0007(8) -0.0073(8) 0.0035(8)

loop_
_atom_type_symbol
_atom_type_description
_atom_type_scat_dispersion_real
_atom_type_scat_dispersion_imag
_atom_type_scat_source
C C 0.0033 0.0016 'International Tables Vol C Tables 4.2.6.8 and 6.1.1.4'
H H 0.0000 0.0000 'International Tables Vol C Tables 4.2.6.8 and 6.1.1.4'
Cl Cl 0.1484 0.1585 'International Tables Vol C Tables 4.2.6.8 and 6.1.1.4'
P P 0.1023 0.0942 'International Tables Vol C Tables 4.2.6.8 and 6.1.1.4'
Si Si 0.0817 0.0704 'International Tables Vol C Tables 4.2.6.8 and 6.1.1.4'

loop_
_geom_angle_atom_site_label_1
_geom_angle_atom_site_label_2
_geom_angle_atom_site_label_3
_geom_angle
_geom_angle_site_symmetry_1
_geom_angle_site_symmetry_3
_geom_angle_publ_flag
C0B P001 C0C 110.63(9) . . ?
C0B P001 C0D 108.71(8) . . ?
C0B P001 C0E 110.38(9) . . ?
C0C P001 C0D 108.77(8) . . ?
C0E P001 C0C 107.20(8) . . ?
C0E P001 C0D 111.14(8) . . ?
Si1 P006 Si00 96.76(3) . . ?
Cl00 Si00 Cl2 104.08(3) . . ?
Cl00 Si00 P006 119.70(3) . . ?
Cl1 Si00 Cl00 102.85(3) . . ?
Cl1 Si00 Cl2 103.26(3) . . ?
Cl1 Si00 P006 117.56(3) . . ?
Cl2 Si00 P006 107.49(3) . . ?
Cl3 Si1 P006 119.61(3) . . ?
Cl3 Si1 Cl4 104.92(3) . . ?
Cl4 Si1 P006 107.71(3) . . ?
Cl5 Si1 Cl3 102.64(3) . . ?
Cl5 Si1 P006 117.16(3) . . ?
Cl5 Si1 Cl4 103.01(3) . . ?
C0H C0B P001 120.05(14) . . ?
C0J C0B P001 119.39(14) . . ?
C0J C0B C0H 120.31(17) . . ?
C0M C0C P001 120.40(14) . . ?
C0O C0C P001 119.60(14) . . ?
C0O C0C C0M 119.98(17) . . ?
C0I C0D P001 119.58(14) . . ?
C0K C0D P001 120.17(14) . . ?
C0K C0D C0I 120.21(17) . . ?
C0F C0E P001 118.95(14) . . ?
C0G C0E P001 120.59(14) . . ?
C0G C0E C0F 120.00(17) . . ?
C0N C0F C0E 119.85(17) . . ?
C0Q C0G C0E 119.70(17) . . ?
C0T C0H C0B 119.42(19) . . ?
C0P C0I C0D 119.70(17) . . ?
C0V C0J C0B 119.45(19) . . ?
C0Y C0K C0D 119.27(18) . . ?
C0N C0L C0Q 120.33(18) . . ?
C0R C0M C0C 119.50(18) . . ?
C0F C0N C0L 119.99(18) . . ?
C0S C0O C0C 119.76(19) . . ?
C0U C0P C0I 120.11(19) . . ?
C0G C0Q C0L 120.13(18) . . ?
C0X C0R C0M 120.38(19) . . ?
C0X C0S C0O 120.09(19) . . ?
C0W C0T C0H 120.10(19) . . ?
C0P C0U C0Y 120.40(18) . . ?
C0W C0V C0J 120.04(19) . . ?
C0V C0W C0T 120.67(19) . . ?
C0R C0X C0S 120.28(18) . . ?
C0U C0Y C0K 120.29(18) . . ?

loop_
_geom_bond_atom_site_label_1
_geom_bond_atom_site_label_2
_geom_bond_distance
_geom_bond_site_symmetry_2
_geom_bond_publ_flag
P001 C0B 1.7923(19) . ?
P001 C0C 1.7971(18) . ?
P001 C0D 1.8013(18) . ?
P001 C0E 1.7953(18) . ?
Cl00 Si00 2.0651(7) . ?
Cl1 Si00 2.0621(7) . ?
Cl2 Si00 2.0653(7) . ?
Cl3 Si1 2.0650(7) . ?
P006 Si00 2.1523(7) . ?
P006 Si1 2.1473(7) . ?
Cl4 Si1 2.0774(7) . ?
Si1 Cl5 2.0601(7) . ?
C0B C0H 1.402(3) . ?
C0B C0J 1.399(3) . ?
C0C C0M 1.398(3) . ?
C0C C0O 1.395(3) . ?
C0D C0I 1.401(3) . ?
C0D C0K 1.398(3) . ?
C0E C0F 1.400(2) . ?
C0E C0G 1.398(3) . ?
C0F C0N 1.388(3) . ?
C0G C0Q 1.390(3) . ?
C0H C0T 1.390(3) . ?
C0I C0P 1.387(3) . ?
C0J C0V 1.395(3) . ?
C0K C0Y 1.393(3) . ?
C0L C0N 1.390(3) . ?
C0L C0Q 1.390(3) . ?
C0M C0R 1.391(3) . ?
C0O C0S 1.393(3) . ?
C0P C0U 1.386(3) . ?
C0R C0X 1.383(3) . ?
C0S C0X 1.384(3) . ?
C0T C0W 1.389(3) . ?
C0U C0Y 1.388(3) . ?
C0V C0W 1.384(3) . ?
